data_2242357
loop_
_publ_author_name
'Koizumi, Atsuya'
'Hasegawa, Takuya'
'Itadani, Atsushi'
'Toda, Kenji'
'Zhu, Taoyun'
'Sato, Mineo'

_publ_section_title
;
 Structure of triaquatris(1,1,1-trifluoro-4-oxopentan-2-olato)cerium(III)
 as a possible fluorescent compound
;
_journal_coeditor_code VN2133
_journal_issue 2
_journal_name_full 'Acta Crystallographica Section E'
_journal_page_first 229
_journal_page_last 232
_journal_paper_doi 10.1107/S2056989018001135
_journal_volume 74
_journal_year 2018
_chemical_formula_iupac '[Ce (C5 H4 F3 O2)3 (H2 O)3]'
_chemical_formula_moiety 'C15 H18 Ce F9 O9'
_chemical_formula_sum 'C15 H18 Ce F9 O9'
_chemical_formula_weight 653.41
_chemical_name_systematic Triaquatris(1,1,1-trifluoro-4-oxopentan-2-olato-\k^2^<i>O</i>,<i>O</i>')cerium(III)
_space_group_IT_number 61
_symmetry_cell_setting orthorhombic
_symmetry_space_group_name_Hall '-P 2bc 2ac'
_symmetry_space_group_name_H-M 'P c a b'
_atom_sites_solution_hydrogens mixed
_atom_sites_solution_primary direct
_atom_sites_solution_secondary difmap
_audit_conform_dict_name cif_core.dic
_audit_conform_dict_version 2.4.3
_audit_creation_method 'WinGX routine CIF_UPDATE'
_cell_angle_alpha 90
_cell_angle_beta 90
_cell_angle_gamma 90
_cell_formula_units_Z 8
_cell_length_a 11.6347(7)
_cell_length_b 16.5121(9)
_cell_length_c 24.5577(17)
_cell_measurement_reflns_used 36866
_cell_measurement_temperature 293(2)
_cell_measurement_theta_max 27.54
_cell_measurement_theta_min 3.02
_cell_volume 4717.9(5)
_computing_cell_refinement
;
CrystalClear (Rigaku, 2006)
;
_computing_data_collection
;
CrystalClear (Rigaku, 2006)
;
_computing_data_reduction
;
CrystalClear (Rigaku, 2006) and SORTAV (Blessing, 1995)
;
_computing_molecular_graphics
;
ORTEP-3 for Windows (Farrugia, 2012)
;
_computing_publication_material
;
WinGX (Farrugia, 2012)
;
_computing_structure_refinement
;
SHELXL2014 (Sheldrick, 2015)
;
_computing_structure_solution
;
SIR2014 (Burla <i>et al.</i>,  2015)
;
_diffrn_ambient_temperature 293(2)
_diffrn_detector_area_resol_mean 10
_diffrn_measured_fraction_theta_full 0.999
_diffrn_measured_fraction_theta_max 0.999
_diffrn_measurement_device 'quarter \C-circle diffractometer'
_diffrn_measurement_device_type 'Rigaku XtaLAB mini'
_diffrn_measurement_method 'phi or omega oscillation scans'
_diffrn_radiation_monochromator graphite
_diffrn_radiation_type MoK\a
_diffrn_radiation_wavelength 0.71073
_diffrn_reflns_av_R_equivalents 0.0392
_diffrn_reflns_limit_h_max 15
_diffrn_reflns_limit_h_min -14
_diffrn_reflns_limit_k_max 21
_diffrn_reflns_limit_k_min -21
_diffrn_reflns_limit_l_max 31
_diffrn_reflns_limit_l_min -31
_diffrn_reflns_number 45156
_diffrn_reflns_theta_full 25.242
_diffrn_reflns_theta_max 27.48
_diffrn_reflns_theta_min 3.025
_diffrn_standards_number 0
_exptl_absorpt_coefficient_mu 2.041
_exptl_absorpt_correction_T_max 0.805
_exptl_absorpt_correction_T_min 0.603
_exptl_absorpt_correction_type multi-scan
_exptl_absorpt_process_details
;
(<i>REQAB</i>; Rigaku, 1998)
;
_exptl_crystal_colour yellow
_exptl_crystal_density_diffrn 1.84
_exptl_crystal_density_method 'not measured'
_exptl_crystal_description Prism
_exptl_crystal_F_000 2552
_exptl_crystal_size_max 0.3
_exptl_crystal_size_mid 0.19
_exptl_crystal_size_min 0.11
_refine_diff_density_max 0.778
_refine_diff_density_min -0.444
_refine_ls_extinction_method none
_refine_ls_goodness_of_fit_ref 1.113
_refine_ls_hydrogen_treatment mixed
_refine_ls_matrix_type full
_refine_ls_number_constraints 0
_refine_ls_number_parameters 367
_refine_ls_number_reflns 5404
_refine_ls_number_restraints 60
_refine_ls_restrained_S_all 1.118
_refine_ls_R_factor_all 0.0483
_refine_ls_R_factor_gt 0.0357
_refine_ls_shift/su_max 0.001
_refine_ls_shift/su_mean 0
_refine_ls_structure_factor_coef Fsqd
_refine_ls_weighting_details 'w=1/[\s^2^(Fo^2^)+(0.0377P)^2^+9.6633P] where P=(Fo^2^+2Fc^2^)/3'
_refine_ls_weighting_scheme calc
_refine_ls_wR_factor_gt 0.0869
_refine_ls_wR_factor_ref 0.0922
_reflns_number_gt 4309
_reflns_number_total 5404
_reflns_threshold_expression 'I > 2\s(I)'
_cod_data_source_file vn2133sup1.cif
_cod_data_source_block I
_cod_database_code 2242357

loop_
_symmetry_equiv_pos_as_xyz
'x, y, z'
'-x, -y+1/2, z+1/2'
'x+1/2, -y, -z+1/2'
'-x+1/2, y+1/2, -z'
'-x, -y, -z'
'x, y-1/2, -z-1/2'
'-x-1/2, y, z-1/2'
'x-1/2, -y-1/2, z'

loop_
_atom_site_type_symbol
_atom_site_label
_atom_site_fract_x
_atom_site_fract_y
_atom_site_fract_z
_atom_site_U_iso_or_equiv
_atom_site_adp_type
_atom_site_calc_flag
_atom_site_occupancy
_atom_site_disorder_assembly
_atom_site_disorder_group
Ce Ce1 0.44439(2) 0.34074(2) 0.44106(2) 0.02854(8) Uani d 1 . .
C C11 0.4237(6) 0.3197(4) 0.2473(2) 0.0778(19) Uani d 1 . .
C C12 0.3779(5) 0.3321(3) 0.30394(19) 0.0538(13) Uani d 1 . .
O O12 0.4339(3) 0.3049(2) 0.34228(12) 0.0486(8) Uani d 1 . .
C C13 0.2728(5) 0.3716(4) 0.3061(2) 0.0646(15) Uani d 1 . .
H H13 0.2427 0.3924 0.2739 0.078 Uiso calc 1 . .
C C14 0.2092(4) 0.3819(4) 0.3546(2) 0.0600(14) Uani d 1 . .
O O14 0.2451(3) 0.3617(2) 0.40111(12) 0.0448(7) Uani d 1 . .
C C15 0.0892(6) 0.4173(6) 0.3520(3) 0.113(3) Uani d 1 . .
H H15A 0.0766 0.4406 0.3167 0.169 Uiso calc 1 . .
H H15B 0.0812 0.4584 0.3794 0.169 Uiso calc 1 . .
H H15C 0.0338 0.3752 0.3583 0.169 Uiso calc 1 . .
C C21 0.4510(5) 0.5793(3) 0.33461(19) 0.0586(14) Uani d 1 . .
C C22 0.5053(4) 0.5033(3) 0.35843(18) 0.0439(10) Uani d 1 . .
O O22 0.4552(3) 0.47868(18) 0.40133(11) 0.0408(7) Uani d 1 . .
C C23 0.5971(5) 0.4712(3) 0.3316(2) 0.0536(12) Uani d 1 . .
H H23 0.6201 0.496 0.2994 0.064 Uiso calc 1 . .
C C24 0.6600(4) 0.4024(3) 0.34943(19) 0.0468(11) Uani d 1 . .
O O24 0.6358(2) 0.36304(19) 0.39146(12) 0.0429(7) Uani d 1 . .
C C25 0.7622(5) 0.3774(4) 0.3167(2) 0.0700(16) Uani d 1 . .
H H25A 0.7489 0.3897 0.279 0.105 Uiso calc 1 . .
H H25B 0.7745 0.3203 0.3208 0.105 Uiso calc 1 . .
H H25C 0.8288 0.4063 0.3292 0.105 Uiso calc 1 . .
C C31 0.1589(4) 0.4538(3) 0.5562(2) 0.0607(14) Uani d 1 . .
C C32 0.2598(4) 0.3977(3) 0.54542(19) 0.0430(10) Uani d 1 . .
O O32 0.3247(3) 0.42071(18) 0.50708(12) 0.0454(7) Uani d 1 . .
C C33 0.2669(4) 0.3297(3) 0.5767(2) 0.0529(12) Uani d 1 . .
H H33 0.2102 0.3207 0.6027 0.063 Uiso calc 1 . .
C C34 0.3567(4) 0.2718(3) 0.57165(18) 0.0467(11) Uani d 1 . .
O O34 0.4301(3) 0.27381(19) 0.53500(12) 0.0448(7) Uani d 1 . .
C C35 0.3625(6) 0.2034(4) 0.6122(3) 0.0802(19) Uani d 1 . .
H H35A 0.316 0.2164 0.6433 0.12 Uiso calc 1 . .
H H35B 0.4407 0.1958 0.6236 0.12 Uiso calc 1 . .
H H35C 0.3346 0.1546 0.5957 0.12 Uiso calc 1 . .
F F11B 0.4262(11) 0.3878(4) 0.2185(3) 0.166(5) Uani d 0.829(14) A 1
F F11A 0.3683(6) 0.2702(5) 0.2173(2) 0.132(3) Uani d 0.829(14) A 1
F F11C 0.5308(6) 0.2914(7) 0.2481(2) 0.156(5) Uani d 0.829(14) A 1
F F11D 0.455(3) 0.2450(11) 0.2438(15) 0.131(14) Uiso d 0.171(14) A 2
F F11E 0.503(2) 0.3703(15) 0.2358(11) 0.080(9) Uiso d 0.171(14) A 2
F F11F 0.336(2) 0.330(3) 0.2134(15) 0.149(17) Uiso d 0.171(14) A 2
F F21A 0.3517(8) 0.5668(4) 0.3129(5) 0.148(4) Uani d 0.838(17) B 3
F F21B 0.5143(11) 0.6165(5) 0.2974(4) 0.160(5) Uani d 0.838(17) B 3
F F21C 0.4371(7) 0.6369(2) 0.3718(2) 0.0713(18) Uani d 0.838(17) B 3
F F21D 0.4696(19) 0.5826(17) 0.2820(6) 0.060(8) Uiso d 0.162(17) B 4
F F21E 0.483(3) 0.6448(16) 0.3572(13) 0.108(15) Uiso d 0.162(17) B 4
F F21F 0.3356(14) 0.5734(15) 0.3364(10) 0.054(7) Uiso d 0.162(17) B 4
F F31A 0.1248(6) 0.4523(5) 0.6089(2) 0.137(3) Uani d 0.836(11) C 5
F F31B 0.0676(4) 0.4319(3) 0.5295(3) 0.110(3) Uani d 0.836(11) C 5
F F31C 0.1797(4) 0.5278(2) 0.5457(4) 0.115(3) Uani d 0.836(11) C 5
F F31E 0.129(3) 0.487(2) 0.5071(8) 0.125(13) Uiso d 0.164(11) C 6
F F31F 0.175(4) 0.5175(18) 0.5874(14) 0.16(2) Uiso d 0.164(11) C 6
F F31D 0.065(2) 0.419(2) 0.5740(17) 0.140(16) Uiso d 0.164(11) C 6
O O1W 0.5906(3) 0.4133(2) 0.50449(13) 0.0432(7) Uani d 1 . .
H H1WA 0.627(4) 0.455(2) 0.495(2) 0.065 Uiso d 1 . .
H H1WB 0.574(5) 0.426(4) 0.5364(11) 0.065 Uiso d 1 . .
O O2W 0.5781(3) 0.2200(2) 0.45895(15) 0.0536(9) Uani d 1 . .
H H2WA 0.629(4) 0.193(4) 0.442(2) 0.08 Uiso d 1 . .
H H2WB 0.578(5) 0.201(4) 0.4904(13) 0.08 Uiso d 1 . .
O O3W 0.3258(3) 0.2079(2) 0.44205(16) 0.0578(9) Uani d 1 . .
H H3WA 0.270(4) 0.186(4) 0.425(2) 0.087 Uiso d 1 . .
H H3WB 0.346(6) 0.161(2) 0.451(3) 0.087 Uiso d 1 . .

loop_
_atom_site_aniso_label
_atom_site_aniso_U_11
_atom_site_aniso_U_22
_atom_site_aniso_U_33
_atom_site_aniso_U_12
_atom_site_aniso_U_13
_atom_site_aniso_U_23
Ce1 0.02544(11) 0.03113(12) 0.02903(12) 0.00204(9) 0.00172(9) 0.00215(9)
C11 0.104(6) 0.089(5) 0.040(3) -0.012(4) -0.001(3) -0.008(3)
C12 0.066(3) 0.060(3) 0.035(2) -0.015(3) -0.001(2) -0.002(2)
O12 0.0509(19) 0.059(2) 0.0355(16) 0.0012(16) 0.0016(14) -0.0088(15)
C13 0.068(4) 0.080(4) 0.046(3) 0.005(3) -0.012(3) 0.011(3)
C14 0.043(3) 0.076(4) 0.061(3) 0.004(3) -0.011(2) 0.013(3)
O14 0.0316(15) 0.059(2) 0.0437(17) -0.0006(14) -0.0022(13) 0.0072(14)
C15 0.066(4) 0.174(9) 0.097(5) 0.054(5) -0.018(4) 0.035(6)
C21 0.089(4) 0.046(3) 0.041(3) 0.010(3) 0.004(3) 0.011(2)
C22 0.054(3) 0.038(2) 0.039(2) 0.003(2) -0.003(2) 0.0074(18)
O22 0.0475(17) 0.0375(15) 0.0373(15) 0.0058(14) 0.0065(13) 0.0087(13)
C23 0.061(3) 0.054(3) 0.046(3) 0.006(2) 0.015(2) 0.019(2)
C24 0.036(2) 0.060(3) 0.044(2) 0.004(2) 0.008(2) 0.011(2)
O24 0.0314(15) 0.0551(18) 0.0423(17) 0.0061(13) 0.0063(13) 0.0154(14)
C25 0.055(3) 0.093(4) 0.062(3) 0.014(3) 0.027(3) 0.014(3)
C31 0.040(3) 0.057(3) 0.085(4) 0.000(2) 0.014(3) -0.019(3)
C32 0.030(2) 0.049(3) 0.049(3) -0.0027(19) 0.0042(19) -0.016(2)
O32 0.0467(17) 0.0472(17) 0.0424(16) 0.0084(15) 0.0108(14) -0.0012(14)
C33 0.046(3) 0.061(3) 0.051(3) -0.004(2) 0.021(2) -0.001(2)
C34 0.047(3) 0.054(3) 0.039(2) -0.008(2) 0.007(2) 0.002(2)
O34 0.0467(18) 0.0533(19) 0.0343(15) 0.0073(15) 0.0087(14) 0.0063(14)
C35 0.095(5) 0.078(4) 0.068(4) 0.007(4) 0.030(3) 0.032(3)
F11B 0.274(13) 0.152(7) 0.073(4) 0.019(7) 0.064(6) 0.042(4)
F11A 0.142(6) 0.173(7) 0.082(4) -0.010(5) -0.013(4) -0.076(4)
F11C 0.099(5) 0.305(13) 0.065(3) 0.041(7) 0.018(3) -0.036(5)
F21A 0.196(8) 0.097(4) 0.151(7) 0.052(5) -0.128(6) -0.018(5)
F21B 0.238(10) 0.096(5) 0.146(7) 0.068(6) 0.108(7) 0.087(5)
F21C 0.105(5) 0.040(2) 0.069(3) 0.012(2) -0.006(3) 0.0032(19)
F31A 0.129(6) 0.175(7) 0.106(5) 0.071(5) 0.053(4) -0.015(4)
F31B 0.049(3) 0.090(4) 0.191(7) 0.017(2) -0.034(3) -0.047(4)
F31C 0.075(3) 0.042(2) 0.228(9) 0.005(2) 0.055(4) -0.021(3)
O1W 0.0436(17) 0.0465(18) 0.0396(17) -0.0101(14) -0.0018(14) -0.0037(15)
O2W 0.048(2) 0.059(2) 0.054(2) 0.0261(16) 0.0161(16) 0.0169(17)
O3W 0.059(2) 0.0420(18) 0.072(2) -0.0178(17) -0.0242(19) 0.0094(17)

loop_
_atom_type_symbol
_atom_type_description
_atom_type_scat_dispersion_real
_atom_type_scat_dispersion_imag
_atom_type_scat_source
C C 0.0033 0.0016 'International Tables Vol C Tables 4.2.6.8 and 6.1.1.4'
H H 0 0 'International Tables Vol C Tables 4.2.6.8 and 6.1.1.4'
O O 0.0106 0.006 'International Tables Vol C Tables 4.2.6.8 and 6.1.1.4'
F F 0.0171 0.0103 'International Tables Vol C Tables 4.2.6.8 and 6.1.1.4'
Ce Ce -0.2486 2.6331 'International Tables Vol C Tables 4.2.6.8 and 6.1.1.4'

loop_
_geom_angle_atom_site_label_1
_geom_angle_atom_site_label_2
_geom_angle_atom_site_label_3
_geom_angle
O22 Ce1 O12 80.70(11)
O22 Ce1 O32 78.42(10)
O12 Ce1 O32 136.35(11)
O22 Ce1 O14 76.68(10)
O12 Ce1 O14 67.23(10)
O32 Ce1 O14 70.85(10)
O22 Ce1 O34 138.85(10)
O12 Ce1 O34 140.17(11)
O32 Ce1 O34 67.04(10)
O14 Ce1 O34 110.31(10)
O22 Ce1 O24 68.74(10)
O12 Ce1 O24 67.40(10)
O32 Ce1 O24 135.42(10)
O14 Ce1 O24 126.11(10)
O34 Ce1 O24 123.05(9)
O22 Ce1 O2W 138.56(11)
O12 Ce1 O2W 90.68(12)
O32 Ce1 O2W 129.33(11)
O14 Ce1 O2W 136.45(12)
O34 Ce1 O2W 63.28(10)
O24 Ce1 O2W 70.52(10)
O22 Ce1 O3W 143.87(11)
O12 Ce1 O3W 77.44(12)
O32 Ce1 O3W 98.26(12)
O14 Ce1 O3W 68.46(11)
O34 Ce1 O3W 65.93(11)
O24 Ce1 O3W 126.04(12)
O2W Ce1 O3W 70.35(13)
O22 Ce1 O1W 77.26(10)
O12 Ce1 O1W 136.27(11)
O32 Ce1 O1W 74.57(11)
O14 Ce1 O1W 139.99(11)
O34 Ce1 O1W 72.65(10)
O24 Ce1 O1W 69.51(10)
O2W Ce1 O1W 81.87(12)
O3W Ce1 O1W 137.14(11)
F11E C11 F11D 113.8(16)
F11A C11 F11B 104.2(7)
F11E C11 F11F 109.5(15)
F11D C11 F11F 107.7(16)
F11A C11 F11C 104.9(7)
F11B C11 F11C 106.6(8)
F11A C11 C12 116.3(6)
F11E C11 C12 111.8(13)
F11D C11 C12 106.9(17)
F11B C11 C12 112.7(6)
F11F C11 C12 106.7(19)
F11C C11 C12 111.4(5)
O12 C12 C13 127.6(5)
O12 C12 C11 118.1(5)
C13 C12 C11 114.3(5)
C12 O12 Ce1 133.0(3)
C12 C13 C14 123.4(5)
C12 C13 H13 118.3
C14 C13 H13 118.3
O14 C14 C13 123.9(5)
O14 C14 C15 116.4(5)
C13 C14 C15 119.6(5)
C14 O14 Ce1 133.5(3)
C14 C15 H15A 109.5
C14 C15 H15B 109.5
H15A C15 H15B 109.5
C14 C15 H15C 109.5
H15A C15 H15C 109.5
H15B C15 H15C 109.5
F21E C21 F21D 110.2(15)
F21A C21 F21B 106.6(7)
F21A C21 F21C 106.8(6)
F21B C21 F21C 102.1(6)
F21E C21 F21F 109.9(15)
F21D C21 F21F 101.5(12)
F21E C21 C22 114.3(17)
F21A C21 C22 113.6(5)
F21D C21 C22 110.2(13)
F21B C21 C22 114.7(5)
F21C C21 C22 112.1(4)
F21F C21 C22 110.0(12)
O22 C22 C23 129.5(4)
O22 C22 C21 113.1(4)
C23 C22 C21 117.4(4)
C22 O22 Ce1 130.0(3)
C22 C23 C24 124.5(4)
C22 C23 H23 117.7
C24 C23 H23 117.7
O24 C24 C23 123.6(4)
O24 C24 C25 118.7(4)
C23 C24 C25 117.7(4)
C24 O24 Ce1 131.4(3)
C24 C25 H25A 109.5
C24 C25 H25B 109.5
H25A C25 H25B 109.5
C24 C25 H25C 109.5
H25A C25 H25C 109.5
H25B C25 H25C 109.5
F31C C31 F31B 108.7(6)
F31D C31 F31F 105.9(17)
F31C C31 F31A 105.5(5)
F31B C31 F31A 103.7(6)
F31D C31 F31E 105.0(16)
F31F C31 F31E 103.0(16)
F31C C31 C32 113.8(4)
F31B C31 C32 112.0(4)
F31D C31 C32 115.9(17)
F31F C31 C32 118.7(19)
F31A C31 C32 112.5(5)
F31E C31 C32 106.8(14)
O32 C32 C33 129.0(4)
O32 C32 C31 114.2(4)
C33 C32 C31 116.8(4)
C32 O32 Ce1 130.8(3)
C32 C33 C34 123.3(4)
C32 C33 H33 118.4
C34 C33 H33 118.4
O34 C34 C33 123.5(4)
O34 C34 C35 117.9(5)
C33 C34 C35 118.6(4)
C34 O34 Ce1 135.1(3)
C34 C35 H35A 109.5
C34 C35 H35B 109.5
H35A C35 H35B 109.5
C34 C35 H35C 109.5
H35A C35 H35C 109.5
H35B C35 H35C 109.5
Ce1 O1W H1WA 123(4)
Ce1 O1W H1WB 122(4)
H1WA O1W H1WB 100(5)
Ce1 O2W H2WA 138(4)
Ce1 O2W H2WB 117(4)
H2WA O2W H2WB 105(6)
Ce1 O3W H3WA 140(5)
Ce1 O3W H3WB 129(5)
H3WA O3W H3WB 87(6)

loop_
_geom_bond_atom_site_label_1
_geom_bond_atom_site_label_2
_geom_bond_distance
Ce1 O22 2.481(3)
Ce1 O12 2.500(3)
Ce1 O32 2.512(3)
Ce1 O14 2.542(3)
Ce1 O34 2.563(3)
Ce1 O24 2.565(3)
Ce1 O2W 2.566(3)
Ce1 O3W 2.592(3)
Ce1 O1W 2.599(3)
C11 F11A 1.276(7)
C11 F11E 1.280(15)
C11 F11D 1.289(16)
C11 F11B 1.328(8)
C11 F11F 1.330(16)
C11 F11C 1.331(8)
C11 C12 1.504(8)
C12 O12 1.230(6)
C12 C13 1.387(8)
C13 C14 1.413(8)
C13 H13 0.93
C14 O14 1.262(6)
C14 C15 1.514(8)
C15 H15A 0.96
C15 H15B 0.96
C15 H15C 0.96
C21 F21E 1.273(15)
C21 F21A 1.289(8)
C21 F21D 1.312(14)
C21 F21B 1.324(7)
C21 F21C 1.329(6)
C21 F21F 1.347(15)
C21 C22 1.522(6)
C22 O22 1.271(5)
C22 C23 1.362(7)
C23 C24 1.420(7)
C23 H23 0.93
C24 O24 1.252(5)
C24 C25 1.493(6)
C25 H25A 0.96
C25 H25B 0.96
C25 H25C 0.96
C31 F31C 1.273(7)
C31 F31B 1.299(6)
C31 F31D 1.308(17)
C31 F31F 1.315(17)
C31 F31A 1.354(7)
C31 F31E 1.372(16)
C31 C32 1.518(6)
C32 O32 1.266(5)
C32 C33 1.365(7)
C33 C34 1.422(7)
C33 H33 0.93
C34 O34 1.241(5)
C34 C35 1.507(7)
C35 H35A 0.96
C35 H35B 0.96
C35 H35C 0.96
O1W H1WA 0.84(2)
O1W H1WB 0.83(2)
O2W H2WA 0.85(2)
O2W H2WB 0.84(2)
O3W H3WA 0.85(2)
O3W H3WB 0.84(2)

loop_
_geom_hbond_atom_site_label_D
_geom_hbond_atom_site_label_H
_geom_hbond_atom_site_label_A
_geom_hbond_site_symmetry_A
_geom_hbond_distance_DH
_geom_hbond_distance_HA
_geom_hbond_distance_DA
_geom_hbond_angle_DHA
O1W H1WA O32 5_666 0.84(2) 2.13(3) 2.927(4) 158(5)
O1W H1WB O22 5_666 0.83(2) 2.23(4) 2.969(4) 149(6)
O2W H2WA O14 8_665 0.85(2) 1.91(2) 2.759(4) 177(6)
O3W H3WA O24 8_565 0.85(2) 1.94(2) 2.792(4) 176(7)

loop_
_geom_torsion_atom_site_label_1
_geom_torsion_atom_site_label_2
_geom_torsion_atom_site_label_3
_geom_torsion_atom_site_label_4
_geom_torsion
F11A_a C11 C12 O12 109.7(8)
F11E C11 C12 O12 -79.3(17)
F11D C11 C12 O12 45.9(19)
F11B C11 C12 O12 -130.0(8)
F11F C11 C12 O12 161.0(19)
F11C C11 C12 O12 -10.3(9)
F11A C11 C12 C13 -68.2(9)
F11E C11 C12 C13 102.7(16)
F11D C11 C12 C13 -132.0(19)
F11B C11 C12 C13 52.0(10)
F11F C11 C12 C13 -17.0(19)
F11C C11 C12 C13 171.7(8)
C13 C12 O12 Ce1 -25.9(8)
C11 C12 O12 Ce1 156.4(4)
O12 C12 C13 C14 -4.5(10)
C11 C12 C13 C14 173.2(6)
C12 C13 C14 O14 5.5(10)
C12 C13 C14 C15 -173.0(7)
C13 C14 O14 Ce1 23.3(9)
C15 C14 O14 Ce1 -158.2(5)
F21E C21 C22 O22 82.1(19)
F21A C21 C22 O22 -70.9(8)
F21D C21 C22 O22 -153.2(11)
F21B C21 C22 O22 166.1(9)
F21C C21 C22 O22 50.2(7)
F21F C21 C22 O22 -42.1(12)
F21E C21 C22 C23 -98.6(19)
F21A C21 C22 C23 108.4(9)
F21D C21 C22 C23 26.1(13)
F21B C21 C22 C23 -14.6(11)
F21C C21 C22 C23 -130.5(6)
F21F C21 C22 C23 137.2(12)
C23 C22 O22 Ce1 -24.8(8)
C21 C22 O22 Ce1 154.3(3)
O22 C22 C23 C24 -3.3(9)
C21 C22 C23 C24 177.6(5)
C22 C23 C24 O24 1.5(9)
C22 C23 C24 C25 -177.0(5)
C23 C24 O24 Ce1 27.8(7)
C25 C24 O24 Ce1 -153.7(4)
F31C C31 C32 O32 -30.8(8)
F31B C31 C32 O32 92.9(7)
F31D C31 C32 O32 148(2)
F31F C31 C32 O32 -84(2)
F31A C31 C32 O32 -150.7(6)
F31E C31 C32 O32 31.9(18)
F31C C31 C32 C33 150.7(6)
F31B C31 C32 C33 -85.6(7)
F31D C31 C32 C33 -30(2)
F31F C31 C32 C33 98(2)
F31A C31 C32 C33 30.8(7)
F31E C31 C32 C33 -146.6(17)
C33 C32 O32 Ce1 28.9(7)
C31 C32 O32 Ce1 -149.4(3)
O32 C32 C33 C34 2.2(8)
C31 C32 C33 C34 -179.6(5)
C32 C33 C34 O34 -7.2(8)
C32 C33 C34 C35 173.8(5)
C33 C34 O34 Ce1 -19.7(7)
C35 C34 O34 Ce1 159.3(4)

_cod_database_fobs_code 2242357
